data_7711084
loop_
_publ_author_name
'Peppas, Anastassios'
'Sokalis, Demetrios'
'Perganti, Dorothea'
'Schnakenburg, Gregor'
'Falaras, Polycarpos'
'Philippopoulos, athanassios'

_publ_section_title
;
 Sterically demanding pyridine-quinoline anchoring ligands as building
 blocks for copper(I)-based dye-sensitized solar cells (DSSCs) complexes
;
_journal_name_full 'Dalton Transactions'
_journal_paper_doi 10.1039/D2DT02382B
_journal_year 2022
_chemical_formula_moiety '2(C32 H24 Cu N4 O4), 2(F6 P), 2(C3 H6 O), H2 O'
_chemical_formula_sum 'C70 H62 Cu2 F12 N8 O11 P2'
_chemical_formula_weight 1608.29
_chemical_name_systematic TP42A
_space_group_crystal_system monoclinic
_space_group_IT_number 4
_space_group_name_Hall 'P 2yb'
_space_group_name_H-M_alt 'P 1 21 1'
_atom_sites_solution_hydrogens mixed
_audit_creation_date 2022-07-06
_audit_creation_method
;
Olex2 1.5
(compiled 2022.04.07 svn.rca3783a0 for OlexSys, GUI svn.r6498)
;
_audit_update_record
;
2022-07-07 deposited with the CCDC.	2022-08-29 downloaded from the CCDC.
;
_cell_angle_alpha 90
_cell_angle_beta 98.615(3)
_cell_angle_gamma 90
_cell_formula_units_Z 2
_cell_length_a 13.2628(7)
_cell_length_b 15.8514(8)
_cell_length_c 16.7898(9)
_cell_measurement_reflns_used 9609
_cell_measurement_temperature 150
_cell_measurement_theta_max 72.06
_cell_measurement_theta_min 3.37
_cell_volume 3490.0(3)
_computing_cell_refinement 'SAINT v8.34A (Bruker, 2013)'
_computing_data_reduction 'SAINT v8.34A (Bruker, 2013)'
_computing_molecular_graphics 'Olex2 1.5 (Dolomanov et al., 2009)'
_computing_publication_material 'Olex2 1.5 (Dolomanov et al., 2009)'
_computing_structure_refinement 'XL  (Sheldrick, 2008)'
_computing_structure_solution 'XS (Sheldrick, 2008)'
_diffrn_ambient_temperature 150.00
_diffrn_detector_area_resol_mean 7.9
_diffrn_detector_type 'CMOS area detector'
_diffrn_measured_fraction_theta_full 0.996
_diffrn_measured_fraction_theta_max 0.996
_diffrn_measurement_device 'three-circle diffractometer'
_diffrn_measurement_device_type 'Bruker D8-Venture'
_diffrn_measurement_method '\w and \f scans'
_diffrn_radiation_type CuK\a
_diffrn_radiation_wavelength 1.54178
_diffrn_reflns_av_R_equivalents 0.0738
_diffrn_reflns_av_unetI/netI 0.0562
_diffrn_reflns_Laue_measured_fraction_full 0.996
_diffrn_reflns_Laue_measured_fraction_max 0.996
_diffrn_reflns_limit_h_max 15
_diffrn_reflns_limit_h_min -15
_diffrn_reflns_limit_k_max 19
_diffrn_reflns_limit_k_min -19
_diffrn_reflns_limit_l_max 20
_diffrn_reflns_limit_l_min -20
_diffrn_reflns_number 56596
_diffrn_reflns_point_group_measured_fraction_full 0.997
_diffrn_reflns_point_group_measured_fraction_max 0.997
_diffrn_reflns_theta_full 67.679
_diffrn_reflns_theta_max 67.750
_diffrn_reflns_theta_min 2.662
_exptl_absorpt_coefficient_mu 2.048
_exptl_absorpt_correction_T_max 0.7536
_exptl_absorpt_correction_T_min 0.3913
_exptl_absorpt_correction_type empirical
_exptl_absorpt_process_details
;
SADABS-2014/5 (Bruker,2014/5) was used for absorption correction.
wR2(int) was 0.1514 before and 0.1067 after correction.
The Ratio of minimum to maximum transmission is 0.5192.
The \l/2 correction factor is 0.00150.
;
_exptl_crystal_colour 'clear red'
_exptl_crystal_colour_lustre clear
_exptl_crystal_colour_primary red
_exptl_crystal_density_diffrn 1.530
_exptl_crystal_description plate
_exptl_crystal_F_000 1644
_exptl_crystal_size_max 0.3
_exptl_crystal_size_mid 0.18
_exptl_crystal_size_min 0.06
_refine_diff_density_max 0.960
_refine_diff_density_min -1.112
_refine_diff_density_rms 0.099
_refine_ls_abs_structure_details
;
 Refined as an inversion twin.
;
_refine_ls_abs_structure_Flack 0.55(3)
_refine_ls_extinction_method none
_refine_ls_goodness_of_fit_ref 1.030
_refine_ls_hydrogen_treatment mixed
_refine_ls_matrix_type full
_refine_ls_number_parameters 1074
_refine_ls_number_reflns 12559
_refine_ls_number_restraints 497
_refine_ls_restrained_S_all 1.073
_refine_ls_R_factor_all 0.0663
_refine_ls_R_factor_gt 0.0624
_refine_ls_shift/su_max 0.001
_refine_ls_shift/su_mean 0.000
_refine_ls_structure_factor_coef Fsqd
_refine_ls_weighting_details 'w=1/[\s^2^(Fo^2^)+(0.1114P)^2^+4.5588P] where P=(Fo^2^+2Fc^2^)/3'
_refine_ls_weighting_scheme calc
_refine_ls_wR_factor_gt 0.1670
_refine_ls_wR_factor_ref 0.1714
_reflns_Friedel_coverage 0.925
_reflns_Friedel_fraction_full 0.998
_reflns_Friedel_fraction_max 0.998
_reflns_number_gt 11742
_reflns_number_total 12559
_reflns_threshold_expression 'I > 2\s(I)'
_cod_data_source_file d2dt02382b1.cif
_cod_data_source_block 2Me2CO05H2O
_cod_database_code 7711084
_shelx_shelxl_version_number 2014/7
_shelx_space_group_comment
;
The symmetry employed for this shelxl refinement is uniquely defined
by the following loop, which should always be used as a source of
symmetry information in preference to the above space-group names.
They are only intended as comments.
;
_shelx_estimated_absorpt_t_max 0.887
_shelx_estimated_absorpt_t_min 0.579
_olex2_refinement_description
;
1. Twinned data refinement
 Scales: 0.45(4)
 0.55(4)
2. Fixed Uiso
 At 1.2 times of:
  All C(H) groups, H1' of O1'
 At 1.5 times of:
  All C(H,H,H) groups, H2 of O2, H4 of O4, H4' of O4', All O(H,H) groups
3. Restrained distances
 F2'A-F5'A
 2.1 with sigma of 0.01
 F5-F4
 2.1 with sigma of 0.01
 F4'A-F5'A
 2.1 with sigma of 0.01
 H1'-O1'
 0.84 with sigma of 0.01
4. Uiso/Uaniso restraints and constraints
P1' \\sim F1' \\sim F2' \\sim F3' \\sim F4' \\sim F5' \\sim F6' \\sim F6'A
\\sim F1'A \\sim F4'A \\sim F5'A \\sim F3'A \\sim F2'A: within 2A with sigma of
0.005 and sigma for terminal atoms of 0.01 within 2A
P1 \\sim F1 \\sim F2 \\sim F3 \\sim F4 \\sim F5 \\sim F6 \\sim F5A \\sim F4A
\\sim F1A \\sim F2A \\sim F6A \\sim F3A: within 2A with sigma of 0.005 and
sigma for terminal atoms of 0.01 within 2A
Uanis(C6) \\sim Ueq, Uanis(C37) \\sim Ueq: with sigma of 0.002 and sigma for
terminal atoms of 0.004
Uanis(F1) \\sim Ueq, Uanis(F2) \\sim Ueq, Uanis(F3) \\sim Ueq, Uanis(F4) \\sim
Ueq, Uanis(F5) \\sim Ueq, Uanis(F6) \\sim Ueq, Uanis(F5A) \\sim Ueq, Uanis(F4A)
\\sim Ueq, Uanis(F1A) \\sim Ueq, Uanis(F2A) \\sim Ueq, Uanis(F6A) \\sim Ueq,
Uanis(F3A) \\sim Ueq, Uanis(F1') \\sim Ueq, Uanis(F2') \\sim Ueq, Uanis(F3')
\\sim Ueq, Uanis(F4') \\sim Ueq, Uanis(F5') \\sim Ueq, Uanis(F6') \\sim Ueq,
Uanis(F6'A) \\sim Ueq, Uanis(F1'A) \\sim Ueq, Uanis(F4'A) \\sim Ueq,
Uanis(F5'A) \\sim Ueq, Uanis(F3'A) \\sim Ueq, Uanis(F2'A) \\sim Ueq: with sigma
of 0.002 and sigma for terminal atoms of 0.004
5. Others
 Sof(F5A)=Sof(F4A)=Sof(F1A)=Sof(F2A)=Sof(F6A)=Sof(F3A)=1-FVAR(1)
 Sof(F1)=Sof(F2)=Sof(F3)=Sof(F4)=Sof(F5)=Sof(F6)=FVAR(1)
 Sof(F6'A)=Sof(F1'A)=Sof(F4'A)=Sof(F5'A)=Sof(F3'A)=Sof(F2'A)=1-FVAR(2)
 Sof(F1')=Sof(F2')=Sof(F3')=Sof(F4')=Sof(F5')=Sof(F6')=FVAR(2)
6.a Free rotating group:
 O7(H7A,H7B)
6.b Aromatic/amide H refined with riding coordinates:
 C4(H4A), C0AA(H0AA), C7(H7), C8(H8), C9(H9), C12(H12), C13(H13), C14(H14),
 C20(H20), C22(H22), C23(H23), C24(H24), C25(H25), C28(H28), C29(H29), C30(H30),
  C4'(H4'A), C6'(H6'), C7'(H7'), C8'(H8'), C9'(H9'), C12'(H12'), C13'(H13'),
 C14'(H14'), C20'(H20'), C22'(H22'), C23'(H23'), C24'(H24'), C25'(H25'),
 C28'(H28'), C29'(H29'), C30'(H30')
6.c Tetrahedral OH refined as rotating group:
 O4(H4)
6.d Idealised Me refined as rotating group:
 C16(H16A,H16B,H16C), C32(H32A,H32B,H32C), C16'(H16D,H16E,H16F), C32'(H32D,
 H32E,H32F), C33(H33A,H33B,H33C), C35(H35A,H35B,H35C), C6(H6A,H6B,H6C),
 C38(H38A,H38B,H38C)
6.e Idealised tetrahedral OH refined as rotating group:
 O2(H2), O4'(H4')
;
_olex2_submission_special_instructions 'No special instructions were received'

loop_
_space_group_symop_operation_xyz
'x, y, z'
'-x, y+1/2, -z'

loop_
_atom_site_label
_atom_site_type_symbol
_atom_site_fract_x
_atom_site_fract_y
_atom_site_fract_z
_atom_site_U_iso_or_equiv
_atom_site_adp_type
_atom_site_occupancy
_atom_site_site_symmetry_order
_atom_site_calc_flag
_atom_site_refinement_flags_posn
_atom_site_refinement_flags_adp
_atom_site_refinement_flags_occupancy
_atom_site_disorder_assembly
_atom_site_disorder_group
Cu1 Cu 0.80287(7) 0.64196(5) 0.40722(5) 0.0211(2) Uani 1 1 d . . . . .
O1 O 1.2460(4) 0.8769(4) 0.3694(4) 0.0532(17) Uani 1 1 d . . . . .
O2 O 1.2760(4) 0.7503(4) 0.3210(4) 0.0443(14) Uani 1 1 d . . . . .
H2 H 1.3342 0.7706 0.3193 0.067 Uiso 1 1 calc R U . . .
O3 O 0.5946(4) 0.7587(3) 0.7532(3) 0.0305(11) Uani 1 1 d . . . . .
O4 O 0.5213(4) 0.8483(3) 0.6574(3) 0.0378(13) Uani 1 1 d . . . . .
H4 H 0.4879 0.8631 0.6937 0.057 Uiso 1 1 calc R U . . .
N1 N 0.9270(4) 0.7026(3) 0.3810(3) 0.0215(11) Uani 1 1 d . . . . .
N2 N 0.8993(4) 0.5417(3) 0.4127(3) 0.0199(11) Uani 1 1 d . . . . .
N3 N 0.7438(4) 0.6785(3) 0.5063(3) 0.0177(10) Uani 1 1 d . . . . .
N4 N 0.6547(4) 0.6390(3) 0.3608(3) 0.0196(10) Uani 1 1 d . . . . .
C1 C 0.9343(5) 0.7879(4) 0.3681(4) 0.0209(13) Uani 1 1 d . . . . .
C2 C 1.0292(5) 0.8264(4) 0.3579(4) 0.0241(14) Uani 1 1 d . . . . .
C3 C 1.1157(5) 0.7720(5) 0.3603(4) 0.0277(15) Uani 1 1 d . . . . .
C4 C 1.1049(5) 0.6878(4) 0.3722(4) 0.0269(14) Uani 1 1 d . . . . .
H4A H 1.1619 0.6514 0.3725 0.032 Uiso 1 1 calc R U . . .
C5 C 1.0092(5) 0.6538(4) 0.3843(4) 0.0220(13) Uani 1 1 d . . . . .
C0AA C 0.8455(6) 0.8357(4) 0.3654(4) 0.0271(14) Uani 1 1 d . . . . .
H0AA H 0.7830 0.8091 0.3720 0.033 Uiso 1 1 calc R U . . .
C7 C 0.8487(6) 0.9221(4) 0.3531(4) 0.0328(16) Uani 1 1 d . . . . .
H7 H 0.7881 0.9545 0.3509 0.039 Uiso 1 1 calc R U . . .
C8 C 0.9419(7) 0.9626(5) 0.3440(5) 0.0397(18) Uani 1 1 d . . . . .
H8 H 0.9439 1.0219 0.3363 0.048 Uiso 1 1 calc R U . . .
C9 C 1.0282(6) 0.9154(5) 0.3462(4) 0.0324(16) Uani 1 1 d . . . . .
H9 H 1.0901 0.9429 0.3398 0.039 Uiso 1 1 calc R U . . .
C10 C 1.2199(5) 0.8061(5) 0.3504(5) 0.0339(17) Uani 1 1 d . . . . .
C11 C 0.9945(5) 0.5637(4) 0.4023(4) 0.0197(12) Uani 1 1 d . . . . .
C12 C 1.0741(5) 0.5046(5) 0.4101(4) 0.0288(14) Uani 1 1 d . . . . .
H12 H 1.1413 0.5204 0.4029 0.035 Uiso 1 1 calc R U . . .
C13 C 1.0509(5) 0.4214(5) 0.4289(4) 0.0299(15) Uani 1 1 d . . . . .
H13 H 1.1026 0.3794 0.4340 0.036 Uiso 1 1 calc R U . . .
C14 C 0.9539(6) 0.4007(4) 0.4397(4) 0.0282(14) Uani 1 1 d . . . . .
H14 H 0.9386 0.3446 0.4539 0.034 Uiso 1 1 calc R U . . .
C15 C 0.8769(5) 0.4618(4) 0.4300(4) 0.0210(13) Uani 1 1 d . . . . .
C16 C 0.7708(6) 0.4421(5) 0.4414(5) 0.0356(17) Uani 1 1 d . . . . .
H16A H 0.7430 0.4891 0.4691 0.053 Uiso 1 1 calc R U . . .
H16B H 0.7703 0.3907 0.4738 0.053 Uiso 1 1 calc R U . . .
H16C H 0.7291 0.4333 0.3887 0.053 Uiso 1 1 calc R U . . .
C17 C 0.7983(5) 0.7043(4) 0.5791(4) 0.0189(12) Uani 1 1 d . . . . .
C18 C 0.7497(5) 0.7428(4) 0.6391(4) 0.0211(13) Uani 1 1 d . . . . .
C19 C 0.6422(5) 0.7527(4) 0.6222(4) 0.0227(13) Uani 1 1 d . . . . .
C20 C 0.5894(5) 0.7260(4) 0.5515(4) 0.0228(13) Uani 1 1 d . . . . .
H20 H 0.5173 0.7320 0.5409 0.027 Uiso 1 1 calc R U . . .
C21 C 0.6431(5) 0.6888(4) 0.4931(4) 0.0192(12) Uani 1 1 d . . . . .
C22 C 0.9035(5) 0.6887(4) 0.5935(4) 0.0233(13) Uani 1 1 d . . . . .
H22 H 0.9358 0.6625 0.5532 0.028 Uiso 1 1 calc R U . . .
C23 C 0.9605(5) 0.7115(5) 0.6661(4) 0.0309(16) Uani 1 1 d . . . . .
H23 H 1.0315 0.6997 0.6763 0.037 Uiso 1 1 calc R U . . .
C24 C 0.9127(6) 0.7518(5) 0.7241(4) 0.0323(16) Uani 1 1 d . . . . .
H24 H 0.9526 0.7685 0.7733 0.039 Uiso 1 1 calc R U . . .
C25 C 0.8106(5) 0.7681(5) 0.7126(4) 0.0287(15) Uani 1 1 d . . . . .
H25 H 0.7804 0.7960 0.7531 0.034 Uiso 1 1 calc R U . . .
C26 C 0.5824(5) 0.7888(4) 0.6835(4) 0.0263(14) Uani 1 1 d . . . . .
C27 C 0.5907(5) 0.6570(4) 0.4142(4) 0.0214(13) Uani 1 1 d . . . . .
C28 C 0.4865(5) 0.6432(5) 0.3976(5) 0.0310(14) Uani 1 1 d . . . . .
H28 H 0.4435 0.6563 0.4364 0.037 Uiso 1 1 calc R U . . .
C29 C 0.4467(6) 0.6103(5) 0.3241(5) 0.0414(19) Uani 1 1 d . . . . .
H29 H 0.3757 0.5997 0.3113 0.050 Uiso 1 1 calc R U . . .
C30 C 0.5116(6) 0.5927(5) 0.2684(5) 0.0361(17) Uani 1 1 d . . . . .
H30 H 0.4852 0.5700 0.2171 0.043 Uiso 1 1 calc R U . . .
C31 C 0.6143(5) 0.6084(4) 0.2881(4) 0.0256(13) Uani 1 1 d . . . . .
C32 C 0.6891(6) 0.5923(5) 0.2306(4) 0.0357(17) Uani 1 1 d . . . . .
H32A H 0.7249 0.6448 0.2218 0.054 Uiso 1 1 calc R U . . .
H32B H 0.6525 0.5721 0.1791 0.054 Uiso 1 1 calc R U . . .
H32C H 0.7386 0.5496 0.2534 0.054 Uiso 1 1 calc R U . . .
Cu1' Cu 0.82218(7) 0.50570(5) 0.90109(6) 0.0241(2) Uani 1 1 d . . . . .
O1' O 0.5175(4) 0.3089(4) 1.1407(3) 0.0390(13) Uani 1 1 d D . . . .
H1' H 0.486(6) 0.292(6) 1.178(4) 0.047 Uiso 1 1 d D U . . .
O2' O 0.5902(4) 0.3964(3) 1.2367(3) 0.0341(12) Uani 1 1 d . . . . .
O3' O 1.3045(5) 0.4064(6) 0.8220(5) 0.071(2) Uani 1 1 d . . . . .
O4' O 1.2732(6) 0.2802(5) 0.8680(5) 0.064(2) Uani 1 1 d . . . . .
H4' H 1.2961 0.2546 0.8307 0.096 Uiso 1 1 calc R U . . .
N1' N 0.7563(4) 0.4692(3) 0.9968(3) 0.0203(10) Uani 1 1 d . . . . .
N2' N 0.9174(4) 0.6053(3) 0.9095(3) 0.0227(11) Uani 1 1 d . . . . .
N3' N 0.9478(5) 0.4470(4) 0.8771(3) 0.0253(12) Uani 1 1 d . . . . .
N4' N 0.6768(5) 0.5075(4) 0.8478(3) 0.0282(12) Uani 1 1 d . . . . .
C1' C 0.8041(5) 0.4466(4) 1.0718(4) 0.0200(12) Uani 1 1 d . . . . .
C2' C 0.7518(5) 0.4107(4) 1.1312(4) 0.0234(14) Uani 1 1 d . . . . .
C3' C 0.6445(5) 0.3990(4) 1.1093(4) 0.0234(13) Uani 1 1 d . . . . .
C4' C 0.5970(5) 0.4229(4) 1.0339(4) 0.0257(14) Uani 1 1 d . . . . .
H4'A H 0.5257 0.4146 1.0190 0.031 Uiso 1 1 calc R U . . .
C5' C 0.6542(5) 0.4595(4) 0.9798(4) 0.0237(13) Uani 1 1 d . . . . .
C6' C 0.9105(5) 0.4620(4) 1.0893(4) 0.0247(14) Uani 1 1 d . . . . .
H6' H 0.9460 0.4866 1.0500 0.030 Uiso 1 1 calc R U . . .
C7' C 0.9613(6) 0.4410(5) 1.1638(4) 0.0315(16) Uani 1 1 d . . . . .
H7' H 1.0325 0.4513 1.1760 0.038 Uiso 1 1 calc R U . . .
C8' C 0.9097(6) 0.4047(5) 1.2221(4) 0.0347(17) Uani 1 1 d . . . . .
H8' H 0.9464 0.3912 1.2736 0.042 Uiso 1 1 calc R U . . .
C9' C 0.8071(6) 0.3883(5) 1.2062(4) 0.0309(16) Uani 1 1 d . . . . .
H9' H 0.7735 0.3619 1.2458 0.037 Uiso 1 1 calc R U . . .
C10' C 0.5811(6) 0.3668(4) 1.1683(4) 0.0282(15) Uani 1 1 d . . . . .
C11' C 1.0135(5) 0.5868(4) 0.8982(4) 0.0269(14) Uani 1 1 d . . . . .
C12' C 1.0903(6) 0.6472(5) 0.9062(5) 0.0380(17) Uani 1 1 d . . . . .
H12' H 1.1567 0.6331 0.8957 0.046 Uiso 1 1 calc R U . . .
C13' C 1.0692(7) 0.7263(6) 0.9290(5) 0.0432(19) Uani 1 1 d . . . . .
H13' H 1.1218 0.7675 0.9372 0.052 Uiso 1 1 calc R U . . .
C14' C 0.9704(7) 0.7473(5) 0.9406(5) 0.0385(18) Uani 1 1 d . . . . .
H14' H 0.9541 0.8031 0.9548 0.046 Uiso 1 1 calc R U . . .
C15' C 0.8970(6) 0.6852(4) 0.9309(4) 0.0290(15) Uani 1 1 d . . . . .
C16' C 0.7886(6) 0.7022(5) 0.9425(6) 0.0414(19) Uani 1 1 d . . . . .
H16D H 0.7424 0.6846 0.8942 0.062 Uiso 1 1 calc R U . . .
H16E H 0.7798 0.7626 0.9516 0.062 Uiso 1 1 calc R U . . .
H16F H 0.7729 0.6704 0.9892 0.062 Uiso 1 1 calc R U . . .
C17' C 0.9587(5) 0.3611(5) 0.8631(4) 0.0271(14) Uani 1 1 d . . . . .
C18' C 1.0562(7) 0.3257(5) 0.8549(4) 0.0359(18) Uani 1 1 d . . . . .
C19' C 1.1395(6) 0.3802(6) 0.8568(4) 0.0359(18) Uani 1 1 d . . . . .
C20' C 1.1252(6) 0.4651(6) 0.8679(4) 0.0355(17) Uani 1 1 d . . . . .
H20' H 1.1806 0.5031 0.8677 0.043 Uiso 1 1 calc R U . . .
C21' C 1.0288(5) 0.4962(4) 0.8795(4) 0.0245(13) Uani 1 1 d . . . . .
C22' C 0.8708(7) 0.3106(5) 0.8592(4) 0.0347(16) Uani 1 1 d . . . . .
H22' H 0.8065 0.3350 0.8639 0.042 Uiso 1 1 calc R U . . .
C23' C 0.8802(7) 0.2254(5) 0.8485(5) 0.0422(19) Uani 1 1 d . . . . .
H23' H 0.8224 0.1898 0.8471 0.051 Uiso 1 1 calc R U . . .
C24' C 0.9736(8) 0.1912(5) 0.8396(5) 0.047(2) Uani 1 1 d . . . . .
H24' H 0.9778 0.1320 0.8319 0.056 Uiso 1 1 calc R U . . .
C25' C 1.0602(7) 0.2382(5) 0.8415(5) 0.0403(18) Uani 1 1 d . . . . .
H25' H 1.1226 0.2121 0.8338 0.048 Uiso 1 1 calc R U . . .
C26' C 1.2525(7) 0.3578(7) 0.8464(5) 0.047(2) Uani 1 1 d . . . . .
C27' C 0.6097(5) 0.4878(4) 0.8978(4) 0.0272(15) Uani 1 1 d . . . . .
C28' C 0.5047(5) 0.4980(6) 0.8755(5) 0.0410(18) Uani 1 1 d . . . . .
H28' H 0.4579 0.4831 0.9108 0.049 Uiso 1 1 calc R U . . .
C29' C 0.4716(7) 0.5312(6) 0.7989(6) 0.052(2) Uani 1 1 d . . . . .
H29' H 0.4011 0.5417 0.7821 0.063 Uiso 1 1 calc R U . . .
C30' C 0.5407(7) 0.5484(5) 0.7480(5) 0.043(2) Uani 1 1 d . . . . .
H30' H 0.5181 0.5687 0.6951 0.052 Uiso 1 1 calc R U . . .
C31' C 0.6435(6) 0.5362(4) 0.7741(4) 0.0321(16) Uani 1 1 d . . . . .
C32' C 0.7230(7) 0.5526(5) 0.7211(5) 0.0411(19) Uani 1 1 d . . . . .
H32D H 0.7617 0.6034 0.7398 0.062 Uiso 1 1 calc R U . . .
H32E H 0.6898 0.5609 0.6655 0.062 Uiso 1 1 calc R U . . .
H32F H 0.7694 0.5043 0.7235 0.062 Uiso 1 1 calc R U . . .
P1 P 1.27743(16) 0.67320(14) 0.60998(17) 0.0482(6) Uani 1 1 d . U . . .
F1 F 1.2566(10) 0.6148(8) 0.6735(8) 0.062(3) Uani 0.551(13) 1 d . U P A 1
F2 F 1.3790(10) 0.6221(9) 0.5991(8) 0.069(3) Uani 0.551(13) 1 d . U P A 1
F3 F 1.3062(11) 0.7351(9) 0.5303(9) 0.062(3) Uani 0.551(13) 1 d . U P A 1
F4 F 1.1922(10) 0.7412(7) 0.6074(9) 0.063(3) Uani 0.551(13) 1 d D U P A 1
F5 F 1.1823(10) 0.6229(7) 0.5615(8) 0.064(3) Uani 0.551(13) 1 d D U P A 1
F6 F 1.3517(13) 0.7303(10) 0.6655(10) 0.073(3) Uani 0.551(13) 1 d . U P A 1
P1' P 0.71680(17) 0.97338(14) 0.90937(15) 0.0448(5) Uani 1 1 d . U . . .
F1' F 0.6857(6) 0.9032(5) 0.9741(5) 0.0619(18) Uani 0.834(6) 1 d . U P B 1
F2' F 0.7283(6) 1.0407(5) 0.9819(4) 0.0659(18) Uani 0.834(6) 1 d . U P B 1
F3' F 0.7359(6) 1.0431(5) 0.8495(5) 0.0658(18) Uani 0.834(6) 1 d . U P B 1
F4' F 0.6974(7) 0.9056(5) 0.8436(5) 0.079(2) Uani 0.834(6) 1 d . U P B 1
F5' F 0.8335(6) 0.9457(6) 0.9360(6) 0.079(2) Uani 0.834(6) 1 d . U P B 1
F6' F 0.5975(5) 0.9953(5) 0.8950(4) 0.0586(17) Uani 0.834(6) 1 d . U P B 1
O5 O 0.5895(5) 0.8715(5) 0.4000(5) 0.0605(18) Uani 1 1 d . . . . .
C33 C 0.6633(7) 0.9457(7) 0.5183(7) 0.061(3) Uani 1 1 d . . . . .
H33A H 0.7212 0.9074 0.5180 0.092 Uiso 1 1 calc R U . . .
H33B H 0.6413 0.9444 0.5715 0.092 Uiso 1 1 calc R U . . .
H33C H 0.6838 1.0032 0.5065 0.092 Uiso 1 1 calc R U . . .
C34 C 0.5766(6) 0.9183(6) 0.4554(6) 0.0437(19) Uani 1 1 d . . . . .
C35 C 0.4729(7) 0.9513(8) 0.4658(6) 0.058(3) Uani 1 1 d . . . . .
H35A H 0.4681 1.0112 0.4511 0.087 Uiso 1 1 calc R U . . .
H35B H 0.4629 0.9448 0.5222 0.087 Uiso 1 1 calc R U . . .
H35C H 0.4203 0.9196 0.4310 0.087 Uiso 1 1 calc R U . . .
C6 C 0.3632(11) 0.7299(10) 0.0710(10) 0.091(4) Uani 1 1 d . U . . .
H6A H 0.3373 0.6807 0.0969 0.137 Uiso 1 1 calc R U . . .
H6B H 0.3332 0.7313 0.0140 0.137 Uiso 1 1 calc R U . . .
H6C H 0.3447 0.7815 0.0975 0.137 Uiso 1 1 calc R U . . .
O36 O 0.5214(6) 0.7645(6) 0.1342(6) 0.083(3) Uani 1 1 d . . . . .
C37 C 0.4706(8) 0.7245(7) 0.0775(7) 0.060(2) Uani 1 1 d . U . . .
C38 C 0.5220(9) 0.6737(9) 0.0240(7) 0.070(3) Uani 1 1 d . . . . .
H38A H 0.5115 0.6138 0.0346 0.105 Uiso 1 1 calc R U . . .
H38B H 0.5952 0.6864 0.0334 0.105 Uiso 1 1 calc R U . . .
H38C H 0.4941 0.6866 -0.0320 0.105 Uiso 1 1 calc R U . . .
O7 O 0.4375(5) 0.8225(5) 0.2759(5) 0.0586(17) Uani 1 1 d G . . . .
H7A H 0.4809 0.8303 0.2425 0.088 Uiso 1 1 d G U . . .
H7B H 0.4640 0.8399 0.3236 0.088 Uiso 1 1 d G U . . .
F5A F 1.2232(14) 0.6148(11) 0.5389(11) 0.073(3) Uani 0.449(13) 1 d . U P A 2
F4A F 1.2158(13) 0.7512(11) 0.6401(10) 0.060(3) Uani 0.449(13) 1 d . U P A 2
F1A F 1.2281(12) 0.6348(11) 0.6955(10) 0.060(3) Uani 0.449(13) 1 d . U P A 2
F2A F 1.3390(12) 0.5861(9) 0.6174(9) 0.062(3) Uani 0.449(13) 1 d . U P A 2
F6A F 1.3715(13) 0.7061(11) 0.6825(11) 0.061(3) Uani 0.449(13) 1 d . U P A 2
F3A F 1.3212(15) 0.7113(13) 0.5469(13) 0.070(3) Uani 0.449(13) 1 d . U P A 2
F6'A F 0.623(3) 1.041(3) 0.911(2) 0.060(4) Uani 0.166(6) 1 d . U P B 2
F1'A F 0.678(3) 0.961(2) 0.979(2) 0.056(3) Uani 0.166(6) 1 d . U P B 2
F4'A F 0.807(3) 0.915(2) 0.875(2) 0.064(4) Uani 0.166(6) 1 d D U P B 2
F5'A F 0.732(3) 0.910(2) 0.975(2) 0.056(3) Uani 0.166(6) 1 d D U P B 2
F3'A F 0.774(3) 1.016(3) 0.819(2) 0.063(5) Uani 0.166(6) 1 d . U P B 2
F2'A F 0.827(3) 1.007(2) 0.942(2) 0.065(4) Uani 0.166(6) 1 d D U P B 2

loop_
_atom_site_aniso_label
_atom_site_aniso_U_11
_atom_site_aniso_U_22
_atom_site_aniso_U_33
_atom_site_aniso_U_23
_atom_site_aniso_U_13
_atom_site_aniso_U_12
Cu1 0.0229(4) 0.0182(4) 0.0240(5) -0.0036(4) 0.0090(3) 0.0007(4)
O1 0.034(3) 0.052(4) 0.076(5) -0.011(3) 0.014(3) -0.023(3)
O2 0.026(3) 0.044(3) 0.066(4) 0.004(3) 0.016(3) -0.006(2)
O3 0.037(3) 0.030(3) 0.027(2) 0.001(2) 0.014(2) 0.006(2)
O4 0.049(3) 0.033(3) 0.038(3) 0.006(2) 0.027(2) 0.015(2)
N1 0.024(3) 0.020(3) 0.020(3) 0.001(2) 0.003(2) 0.003(2)
N2 0.025(3) 0.020(3) 0.016(2) -0.001(2) 0.009(2) 0.002(2)
N3 0.019(2) 0.016(2) 0.019(2) -0.006(2) 0.0067(19) -0.0019(19)
N4 0.030(3) 0.012(2) 0.015(2) -0.007(2) -0.0010(19) 0.006(2)
C1 0.031(3) 0.019(3) 0.013(3) 0.000(2) 0.005(2) -0.003(2)
C2 0.031(3) 0.027(4) 0.015(3) 0.004(3) 0.005(2) -0.008(3)
C3 0.024(3) 0.035(4) 0.025(3) -0.002(3) 0.004(3) -0.010(3)
C4 0.022(3) 0.026(3) 0.033(4) -0.005(3) 0.002(3) 0.000(3)
C5 0.025(3) 0.020(3) 0.020(3) -0.002(3) 0.003(2) 0.002(3)
C0AA 0.038(4) 0.015(3) 0.031(4) 0.000(3) 0.012(3) 0.001(3)
C7 0.049(4) 0.017(3) 0.033(4) 0.002(3) 0.011(3) 0.004(3)
C8 0.062(5) 0.024(4) 0.034(4) 0.007(3) 0.013(4) -0.008(4)
C9 0.047(4) 0.024(4) 0.029(4) 0.001(3) 0.012(3) -0.010(3)
C10 0.023(3) 0.047(5) 0.030(4) 0.003(3) 0.001(3) -0.010(3)
C11 0.023(3) 0.019(3) 0.018(3) -0.001(2) 0.004(2) 0.003(2)
C12 0.026(3) 0.023(3) 0.035(4) -0.007(3) -0.001(3) 0.009(3)
C13 0.027(3) 0.025(4) 0.034(4) -0.004(3) -0.008(3) 0.009(3)
C14 0.047(4) 0.017(3) 0.020(3) -0.001(3) 0.004(3) 0.000(3)
C15 0.033(3) 0.015(3) 0.018(3) -0.002(2) 0.011(2) 0.001(2)
C16 0.042(4) 0.020(3) 0.050(5) 0.003(3) 0.022(3) -0.008(3)
C17 0.027(3) 0.016(3) 0.016(3) 0.002(2) 0.008(2) -0.001(2)
C18 0.029(3) 0.015(3) 0.020(3) 0.000(2) 0.007(2) -0.002(2)
C19 0.030(3) 0.017(3) 0.025(3) 0.000(3) 0.015(3) 0.002(2)
C20 0.023(3) 0.017(3) 0.031(3) -0.003(3) 0.014(3) 0.002(2)
C21 0.024(3) 0.014(3) 0.019(3) -0.001(2) 0.002(2) -0.001(2)
C22 0.021(3) 0.030(4) 0.019(3) 0.002(3) 0.004(2) -0.002(2)
C23 0.027(3) 0.039(4) 0.026(4) -0.002(3) -0.001(3) -0.007(3)
C24 0.035(4) 0.044(4) 0.017(3) 0.000(3) 0.000(3) -0.011(3)
C25 0.034(4) 0.034(4) 0.019(3) -0.005(3) 0.007(3) -0.011(3)
C26 0.034(3) 0.021(3) 0.027(3) -0.005(3) 0.016(3) -0.001(3)
C27 0.026(3) 0.018(3) 0.020(3) -0.005(2) 0.003(2) 0.002(2)
C28 0.021(3) 0.029(3) 0.043(4) -0.012(3) 0.004(3) 0.004(3)
C29 0.022(3) 0.040(4) 0.058(5) -0.017(4) -0.009(3) 0.006(3)
C30 0.038(4) 0.033(4) 0.034(4) -0.013(3) -0.006(3) 0.003(3)
C31 0.033(3) 0.020(3) 0.023(3) -0.002(3) 0.002(3) 0.001(3)
C32 0.047(4) 0.039(4) 0.021(3) -0.006(3) 0.006(3) 0.003(3)
Cu1' 0.0307(5) 0.0212(5) 0.0219(5) 0.0029(4) 0.0086(4) 0.0004(4)
O1' 0.048(3) 0.041(3) 0.034(3) -0.008(2) 0.024(2) -0.014(2)
O2' 0.047(3) 0.033(3) 0.027(3) -0.003(2) 0.022(2) -0.005(2)
O3' 0.036(3) 0.085(6) 0.096(6) 0.015(5) 0.021(4) 0.006(4)
O4' 0.054(4) 0.067(5) 0.073(5) 0.004(4) 0.017(4) 0.023(4)
N1' 0.022(3) 0.019(3) 0.019(3) 0.000(2) 0.002(2) 0.001(2)
N2' 0.036(3) 0.017(3) 0.017(2) 0.001(2) 0.013(2) 0.001(2)
N3' 0.041(3) 0.019(3) 0.015(3) 0.003(2) 0.004(2) 0.001(2)
N4' 0.044(3) 0.020(3) 0.020(3) 0.002(2) 0.004(2) -0.004(2)
C1' 0.027(3) 0.021(3) 0.012(3) 0.000(2) 0.005(2) 0.008(2)
C2' 0.032(3) 0.022(3) 0.020(3) 0.001(3) 0.015(3) 0.009(3)
C3' 0.031(3) 0.021(3) 0.020(3) -0.002(3) 0.011(3) 0.004(3)
C4' 0.023(3) 0.030(4) 0.025(3) -0.001(3) 0.007(2) -0.001(3)
C5' 0.026(3) 0.021(3) 0.024(3) -0.001(3) 0.001(3) 0.001(2)
C6' 0.026(3) 0.024(3) 0.024(3) 0.004(3) 0.003(3) 0.004(3)
C7' 0.033(4) 0.036(4) 0.025(4) -0.003(3) 0.000(3) 0.004(3)
C8' 0.043(4) 0.041(4) 0.020(3) 0.000(3) 0.005(3) 0.021(3)
C9' 0.045(4) 0.034(4) 0.016(3) 0.003(3) 0.010(3) 0.012(3)
C10' 0.037(4) 0.018(3) 0.033(4) 0.002(3) 0.017(3) 0.000(3)
C11' 0.033(4) 0.023(3) 0.024(3) 0.007(3) 0.001(3) 0.001(3)
C12' 0.037(4) 0.037(4) 0.038(4) 0.011(4) -0.001(3) -0.010(3)
C13' 0.050(5) 0.035(4) 0.041(4) 0.004(4) -0.004(4) -0.013(4)
C14' 0.064(5) 0.022(4) 0.029(4) -0.002(3) 0.004(3) -0.012(3)
C15' 0.047(4) 0.021(3) 0.020(3) 0.001(3) 0.011(3) 0.002(3)
C16' 0.051(5) 0.021(3) 0.057(5) -0.006(3) 0.025(4) 0.006(3)
C17' 0.037(4) 0.024(3) 0.021(3) 0.003(3) 0.003(3) 0.001(3)
C18' 0.054(5) 0.038(4) 0.017(3) 0.002(3) 0.008(3) 0.022(4)
C19' 0.031(4) 0.055(5) 0.022(3) -0.008(3) 0.005(3) 0.006(3)
C20' 0.027(3) 0.051(5) 0.028(4) -0.003(3) 0.000(3) 0.007(3)
C21' 0.032(3) 0.023(3) 0.018(3) -0.001(3) 0.003(2) 0.003(3)
C22' 0.057(5) 0.023(3) 0.026(4) -0.003(3) 0.009(3) 0.002(3)
C23' 0.066(5) 0.027(4) 0.035(4) -0.002(3) 0.008(4) -0.015(4)
C24' 0.078(6) 0.022(4) 0.038(4) -0.004(3) 0.005(4) 0.021(4)
C25' 0.055(5) 0.034(4) 0.031(4) -0.002(3) 0.005(3) 0.012(4)
C26' 0.051(5) 0.057(6) 0.033(4) -0.005(4) 0.002(4) 0.021(5)
C27' 0.030(3) 0.022(3) 0.028(3) 0.004(3) -0.001(3) -0.002(3)
C28' 0.022(3) 0.049(5) 0.048(4) 0.002(4) -0.009(3) -0.002(3)
C29' 0.034(4) 0.059(6) 0.055(5) 0.026(5) -0.021(4) -0.004(4)
C30' 0.053(5) 0.034(4) 0.037(4) 0.010(3) -0.012(4) -0.001(4)
C31' 0.051(4) 0.018(3) 0.024(3) -0.002(3) -0.003(3) -0.005(3)
C32' 0.067(5) 0.034(4) 0.023(3) 0.010(3) 0.008(3) 0.000(4)
P1 0.0362(10) 0.0265(9) 0.0791(16) -0.0063(10) 0.0001(10) 0.0048(8)
F1 0.065(4) 0.049(4) 0.071(4) 0.012(4) 0.007(4) -0.008(4)
F2 0.057(4) 0.068(5) 0.079(4) 0.005(4) 0.007(4) 0.020(4)
F3 0.063(5) 0.055(5) 0.069(5) 0.012(4) 0.017(4) 0.012(4)
F4 0.057(5) 0.054(5) 0.078(5) 0.011(4) 0.014(4) 0.020(4)
F5 0.057(4) 0.070(5) 0.060(4) -0.001(4) -0.009(4) -0.011(4)
F6 0.077(5) 0.062(5) 0.076(5) -0.012(4) 0.000(4) -0.013(4)
P1' 0.0436(11) 0.0313(10) 0.0572(13) -0.0056(9) 0.0001(9) 0.0044(8)
F1' 0.063(3) 0.054(3) 0.068(3) 0.015(3) 0.006(3) 0.006(3)
F2' 0.079(4) 0.053(3) 0.060(3) -0.013(3) -0.009(3) 0.001(3)
F3' 0.069(3) 0.063(3) 0.069(3) 0.003(3) 0.019(3) -0.019(3)
F4' 0.108(4) 0.064(4) 0.068(4) -0.022(3) 0.021(3) -0.013(3)
F5' 0.059(3) 0.085(4) 0.094(4) 0.002(3) 0.012(3) 0.012(3)
F6' 0.046(3) 0.063(3) 0.062(3) 0.020(3) -0.007(3) -0.004(3)
O5 0.043(4) 0.061(4) 0.078(5) -0.005(4) 0.010(3) 0.007(3)
C33 0.040(5) 0.066(6) 0.072(7) 0.026(5) -0.008(4) -0.008(4)
C34 0.037(4) 0.042(5) 0.051(5) 0.019(4) 0.007(4) -0.003(3)
C35 0.035(4) 0.089(8) 0.049(5) 0.003(5) 0.002(4) 0.014(5)
C6 0.080(6) 0.082(6) 0.112(6) 0.003(5) 0.017(5) 0.006(5)
O36 0.051(4) 0.103(7) 0.105(7) 0.007(6) 0.042(4) 0.000(4)
C37 0.059(3) 0.056(3) 0.067(3) 0.005(3) 0.011(3) 0.001(3)
C38 0.067(7) 0.082(8) 0.065(7) 0.012(6) 0.023(5) 0.009(6)
O7 0.049(4) 0.058(4) 0.073(5) 0.000(4) 0.024(3) -0.012(3)
F5A 0.070(5) 0.072(5) 0.073(5) -0.005(4) -0.007(4) -0.009(4)
F4A 0.066(5) 0.054(5) 0.061(5) -0.005(4) 0.007(4) 0.006(4)
F1A 0.058(5) 0.059(5) 0.066(5) -0.001(4) 0.016(4) -0.001(4)
F2A 0.061(5) 0.052(4) 0.071(5) -0.003(4) 0.005(4) 0.009(4)
F6A 0.054(5) 0.053(5) 0.070(5) 0.001(4) -0.009(4) -0.002(4)
F3A 0.063(5) 0.073(5) 0.076(5) 0.007(4) 0.016(4) 0.004(4)
F6'A 0.061(5) 0.055(5) 0.062(5) 0.000(4) 0.004(4) 0.002(4)
F1'A 0.056(3) 0.054(3) 0.058(3) 0.000(2) 0.007(2) 0.000(2)
F4'A 0.064(5) 0.063(5) 0.067(5) -0.002(4) 0.012(4) 0.004(4)
F5'A 0.055(4) 0.053(4) 0.058(4) 0.001(3) 0.006(3) 0.001(3)
F3'A 0.063(6) 0.060(6) 0.066(6) 0.002(5) 0.008(5) -0.001(5)
F2'A 0.063(5) 0.062(5) 0.067(5) -0.002(4) 0.004(4) -0.003(4)

loop_
_atom_type_symbol
_atom_type_description
_atom_type_scat_dispersion_real
_atom_type_scat_dispersion_imag
_atom_type_scat_source
C C 0.0181 0.0091 'International Tables Vol C Tables 4.2.6.8 and 6.1.1.4'
H H 0.0000 0.0000 'International Tables Vol C Tables 4.2.6.8 and 6.1.1.4'
Cu Cu -1.9646 0.5888 'International Tables Vol C Tables 4.2.6.8 and 6.1.1.4'
F F 0.0727 0.0534 'International Tables Vol C Tables 4.2.6.8 and 6.1.1.4'
N N 0.0311 0.0180 'International Tables Vol C Tables 4.2.6.8 and 6.1.1.4'
O O 0.0492 0.0322 'International Tables Vol C Tables 4.2.6.8 and 6.1.1.4'
P P 0.2955 0.4335 'International Tables Vol C Tables 4.2.6.8 and 6.1.1.4'

loop_
_geom_angle_atom_site_label_1
_geom_angle_atom_site_label_2
_geom_angle_atom_site_label_3
_geom_angle
_geom_angle_site_symmetry_1
_geom_angle_site_symmetry_3
_geom_angle_publ_flag
N1 Cu1 N2 81.6(2) . . ?
N1 Cu1 N3 118.2(2) . . ?
N3 Cu1 N2 120.3(2) . . ?
N4 Cu1 N1 135.5(2) . . ?
N4 Cu1 N2 124.9(2) . . ?
N4 Cu1 N3 81.3(2) . . ?
C10 O2 H2 109.5 . . ?
C26 O4 H4 109.5 . . ?
C1 N1 Cu1 125.7(4) . . ?
C5 N1 Cu1 113.9(4) . . ?
C5 N1 C1 120.1(6) . . ?
C11 N2 Cu1 112.8(4) . . ?
C15 N2 Cu1 126.1(4) . . ?
C15 N2 C11 121.0(5) . . ?
C17 N3 Cu1 126.4(4) . . ?
C21 N3 Cu1 113.6(4) . . ?
C21 N3 C17 119.3(5) . . ?
C27 N4 Cu1 114.4(4) . . ?
C31 N4 Cu1 126.5(4) . . ?
C31 N4 C27 118.2(5) . . ?
N1 C1 C2 121.5(6) . . ?
N1 C1 C0AA 117.4(6) . . ?
C0AA C1 C2 121.2(6) . . ?
C3 C2 C1 117.1(6) . . ?
C9 C2 C1 116.7(6) . . ?
C9 C2 C3 126.2(6) . . ?
C2 C3 C10 121.5(6) . . ?
C4 C3 C2 119.6(6) . . ?
C4 C3 C10 118.9(7) . . ?
C3 C4 H4A 119.7 . . ?
C3 C4 C5 120.6(6) . . ?
C5 C4 H4A 119.7 . . ?
N1 C5 C4 121.1(6) . . ?
N1 C5 C11 115.9(6) . . ?
C4 C5 C11 122.9(6) . . ?
C1 C0AA H0AA 120.1 . . ?
C7 C0AA C1 119.7(7) . . ?
C7 C0AA H0AA 120.1 . . ?
C0AA C7 H7 119.7 . . ?
C0AA C7 C8 120.6(7) . . ?
C8 C7 H7 119.7 . . ?
C7 C8 H8 120.4 . . ?
C9 C8 C7 119.3(7) . . ?
C9 C8 H8 120.4 . . ?
C2 C9 H9 118.7 . . ?
C8 C9 C2 122.5(7) . . ?
C8 C9 H9 118.7 . . ?
O1 C10 O2 125.2(7) . . ?
O1 C10 C3 122.3(7) . . ?
O2 C10 C3 112.5(7) . . ?
N2 C11 C5 115.6(5) . . ?
N2 C11 C12 121.5(6) . . ?
C12 C11 C5 122.9(6) . . ?
C11 C12 H12 121.3 . . ?
C13 C12 C11 117.5(6) . . ?
C13 C12 H12 121.3 . . ?
C12 C13 H13 120.0 . . ?
C14 C13 C12 119.9(6) . . ?
C14 C13 H13 120.0 . . ?
C13 C14 H14 119.8 . . ?
C13 C14 C15 120.3(6) . . ?
C15 C14 H14 119.8 . . ?
N2 C15 C14 119.7(6) . . ?
N2 C15 C16 118.2(6) . . ?
C14 C15 C16 122.0(6) . . ?
C15 C16 H16A 109.5 . . ?
C15 C16 H16B 109.5 . . ?
C15 C16 H16C 109.5 . . ?
H16A C16 H16B 109.5 . . ?
H16A C16 H16C 109.5 . . ?
H16B C16 H16C 109.5 . . ?
N3 C17 C18 121.5(6) . . ?
N3 C17 C22 118.4(5) . . ?
C22 C17 C18 120.1(6) . . ?
C17 C18 C19 117.2(6) . . ?
C17 C18 C25 118.5(6) . . ?
C19 C18 C25 124.3(6) . . ?
C18 C19 C26 121.4(6) . . ?
C20 C19 C18 120.9(6) . . ?
C20 C19 C26 117.6(6) . . ?
C19 C20 H20 120.4 . . ?
C19 C20 C21 119.1(6) . . ?
C21 C20 H20 120.4 . . ?
N3 C21 C20 122.0(6) . . ?
N3 C21 C27 115.5(5) . . ?
C20 C21 C27 122.6(6) . . ?
C17 C22 H22 119.8 . . ?
C23 C22 C17 120.4(6) . . ?
C23 C22 H22 119.8 . . ?
C22 C23 H23 120.4 . . ?
C22 C23 C24 119.3(7) . . ?
C24 C23 H23 120.4 . . ?
C23 C24 H24 118.8 . . ?
C25 C24 C23 122.3(7) . . ?
C25 C24 H24 118.8 . . ?
C18 C25 H25 120.3 . . ?
C24 C25 C18 119.4(6) . . ?
C24 C25 H25 120.3 . . ?
O3 C26 O4 126.1(6) . . ?
O3 C26 C19 119.2(6) . . ?
O4 C26 C19 114.7(6) . . ?
N4 C27 C21 113.9(5) . . ?
N4 C27 C28 122.6(6) . . ?
C28 C27 C21 123.4(6) . . ?
C27 C28 H28 120.7 . . ?
C29 C28 C27 118.6(7) . . ?
C29 C28 H28 120.7 . . ?
C28 C29 H29 120.4 . . ?
C28 C29 C30 119.3(7) . . ?
C30 C29 H29 120.4 . . ?
C29 C30 H30 120.3 . . ?
C31 C30 C29 119.4(7) . . ?
C31 C30 H30 120.3 . . ?
N4 C31 C30 121.9(6) . . ?
N4 C31 C32 115.5(6) . . ?
C30 C31 C32 122.6(7) . . ?
C31 C32 H32A 109.5 . . ?
C31 C32 H32B 109.5 . . ?
C31 C32 H32C 109.5 . . ?
H32A C32 H32B 109.5 . . ?
H32A C32 H32C 109.5 . . ?
H32B C32 H32C 109.5 . . ?
N2' Cu1' N1' 120.6(2) . . ?
N3' Cu1' N1' 119.9(2) . . ?
N3' Cu1' N2' 81.2(2) . . ?
N4' Cu1' N1' 81.8(2) . . ?
N4' Cu1' N2' 124.9(2) . . ?
N4' Cu1' N3' 133.8(2) . . ?
C10' O1' H1' 109(7) . . ?
C26' O4' H4' 109.5 . . ?
C1' N1' Cu1' 127.5(4) . . ?
C5' N1' Cu1' 113.8(4) . . ?
C5' N1' C1' 118.4(5) . . ?
C11' N2' Cu1' 114.6(4) . . ?
C11' N2' C15' 118.1(6) . . ?
C15' N2' Cu1' 127.1(5) . . ?
C17' N3' Cu1' 126.8(5) . . ?
C21' N3' Cu1' 114.6(5) . . ?
C21' N3' C17' 118.5(6) . . ?
C27' N4' Cu1' 113.6(4) . . ?
C31' N4' Cu1' 125.7(5) . . ?
C31' N4' C27' 120.0(6) . . ?
N1' C1' C2' 123.0(6) . . ?
N1' C1' C6' 117.0(6) . . ?
C2' C1' C6' 120.0(6) . . ?
C1' C2' C3' 116.5(6) . . ?
C9' C2' C1' 119.3(6) . . ?
C9' C2' C3' 124.3(6) . . ?
C2' C3' C10' 121.1(6) . . ?
C4' C3' C2' 120.0(6) . . ?
C4' C3' C10' 118.7(6) . . ?
C3' C4' H4'A 120.2 . . ?
C3' C4' C5' 119.6(6) . . ?
C5' C4' H4'A 120.2 . . ?
N1' C5' C4' 122.4(6) . . ?
N1' C5' C27' 114.1(6) . . ?
C4' C5' C27' 123.4(6) . . ?
C1' C6' H6' 120.5 . . ?
C7' C6' C1' 119.0(6) . . ?
C7' C6' H6' 120.5 . . ?
C6' C7' H7' 119.5 . . ?
C6' C7' C8' 120.9(7) . . ?
C8' C7' H7' 119.5 . . ?
C7' C8' H8' 119.4 . . ?
C9' C8' C7' 121.1(7) . . ?
C9' C8' H8' 119.4 . . ?
C2' C9' H9' 120.2 . . ?
C8' C9' C2' 119.7(7) . . ?
C8' C9' H9' 120.2 . . ?
O1' C10' C3' 114.4(6) . . ?
O2' C10' O1' 125.2(6) . . ?
O2' C10' C3' 120.4(6) . . ?
N2' C11' C12' 122.1(7) . . ?
N2' C11' C21' 113.6(6) . . ?
C12' C11' C21' 124.2(7) . . ?
C11' C12' H12' 120.5 . . ?
C13' C12' C11' 119.0(8) . . ?
C13' C12' H12' 120.5 . . ?
C12' C13' H13' 120.0 . . ?
C12' C13' C14' 120.0(8) . . ?
C14' C13' H13' 120.0 . . ?
C13' C14' H14' 120.8 . . ?
C15' C14' C13' 118.4(7) . . ?
C15' C14' H14' 120.8 . . ?
N2' C15' C14' 122.3(7) . . ?
N2' C15' C16' 115.7(7) . . ?
C14' C15' C16' 122.0(7) . . ?
C15' C16' H16D 109.5 . . ?
C15' C16' H16E 109.5 . . ?
C15' C16' H16F 109.5 . . ?
H16D C16' H16E 109.5 . . ?
H16D C16' H16F 109.5 . . ?
H16E C16' H16F 109.5 . . ?
N3' C17' C18' 121.1(7) . . ?
N3' C17' C22' 117.3(7) . . ?
C22' C17' C18' 121.7(7) . . ?
C19' C18' C17' 118.4(7) . . ?
C19' C18' C25' 124.2(7) . . ?
C25' C18' C17' 117.2(8) . . ?
C18' C19' C26' 128.3(8) . . ?
C20' C19' C18' 118.8(7) . . ?
C20' C19' C26' 112.8(8) . . ?
C19' C20' H20' 119.8 . . ?
C19' C20' C21' 120.4(8) . . ?
C21' C20' H20' 119.8 . . ?
N3' C21' C11' 116.0(6) . . ?
N3' C21' C20' 122.6(7) . . ?
C20' C21' C11' 121.4(7) . . ?
C17' C22' H22' 120.8 . . ?
C23' C22' C17' 118.3(8) . . ?
C23' C22' H22' 120.8 . . ?
C22' C23' H23' 119.9 . . ?
C22' C23' C24' 120.2(8) . . ?
C24' C23' H23' 119.9 . . ?
C23' C24' H24' 118.4 . . ?
C25' C24' C23' 123.2(7) . . ?
C25' C24' H24' 118.4 . . ?
C18' C25' H25' 120.4 . . ?
C24' C25' C18' 119.3(8) . . ?
C24' C25' H25' 120.4 . . ?
O3' C26' O4' 128.4(9) . . ?
O3' C26' C19' 121.3(9) . . ?
O4' C26' C19' 110.3(9) . . ?
N4' C27' C5' 116.1(6) . . ?
N4' C27' C28' 122.1(7) . . ?
C28' C27' C5' 121.7(7) . . ?
C27' C28' H28' 121.5 . . ?
C27' C28' C29' 117.0(8) . . ?
C29' C28' H28' 121.5 . . ?
C28' C29' H29' 119.9 . . ?
C30' C29' C28' 120.1(8) . . ?
C30' C29' H29' 119.9 . . ?
C29' C30' H30' 120.2 . . ?
C29' C30' C31' 119.6(8) . . ?
C31' C30' H30' 120.2 . . ?
N4' C31' C30' 121.2(7) . . ?
N4' C31' C32' 116.5(7) . . ?
C30' C31' C32' 122.3(7) . . ?
C31' C32' H32D 109.5 . . ?
C31' C32' H32E 109.5 . . ?
C31' C32' H32F 109.5 . . ?
H32D C32' H32E 109.5 . . ?
H32D C32' H32F 109.5 . . ?
H32E C32' H32F 109.5 . . ?
F1 P1 F2 90.9(7) . . ?
F1 P1 F3 175.0(8) . . ?
F1 P1 F4 104.0(8) . . ?
F1 P1 F5 80.6(7) . . ?
F1 P1 F6 95.9(9) . . ?
F2 P1 F3 85.0(7) . . ?
F2 P1 F5 107.5(7) . . ?
F4 P1 F2 164.5(8) . . ?
F4 P1 F3 80.3(7) . . ?
F4 P1 F5 79.5(6) . . ?
F5 P1 F3 97.8(7) . . ?
F6 P1 F2 83.9(8) . . ?
F6 P1 F3 86.6(8) . . ?
F6 P1 F4 90.4(8) . . ?
F6 P1 F5 168.0(9) . . ?
F5A P1 F4A 119.2(10) . . ?
F5A P1 F1A 103.1(9) . . ?
F5A P1 F2A 74.1(9) . . ?
F5A P1 F6A 157.0(10) . . ?
F4A P1 F1A 75.1(8) . . ?
F4A P1 F6A 83.8(8) . . ?
F2A P1 F4A 156.7(9) . . ?
F2A P1 F1A 83.5(8) . . ?
F2A P1 F6A 84.1(8) . . ?
F6A P1 F1A 81.1(8) . . ?
F3A P1 F5A 83.0(11) . . ?
F3A P1 F4A 101.1(11) . . ?
F3A P1 F1A 173.8(10) . . ?
F3A P1 F2A 99.5(10) . . ?
F3A P1 F6A 93.8(11) . . ?
F2' P1' F1' 87.3(4) . . ?
F3' P1' F1' 174.5(5) . . ?
F3' P1' F2' 90.7(4) . . ?
F3' P1' F5' 97.6(5) . . ?
F3' P1' F6' 90.1(4) . . ?
F4' P1' F1' 88.3(5) . . ?
F4' P1' F2' 174.6(5) . . ?
F4' P1' F3' 93.4(5) . . ?
F4' P1' F5' 93.4(5) . . ?
F4' P1' F6' 89.3(5) . . ?
F5' P1' F1' 87.6(4) . . ?
F5' P1' F2' 89.5(5) . . ?
F6' P1' F1' 84.7(4) . . ?
F6' P1' F2' 87.1(4) . . ?
F6' P1' F5' 171.7(5) . . ?
F6'A P1' F4'A 160.2(19) . . ?
F6'A P1' F3'A 100.0(19) . . ?
F1'A P1' F6'A 72(2) . . ?
F1'A P1' F4'A 127(2) . . ?
F1'A P1' F5'A 45(2) . . ?
F1'A P1' F3'A 167(2) . . ?
F1'A P1' F2'A 102(2) . . ?
F4'A P1' F3'A 62.2(17) . . ?
F5'A P1' F6'A 116(2) . . ?
F5'A P1' F4'A 82.1(14) . . ?
F5'A P1' F3'A 143.3(18) . . ?
F5'A P1' F2'A 87.3(15) . . ?
F2'A P1' F6'A 116(2) . . ?
F2'A P1' F4'A 69(2) . . ?
F2'A P1' F3'A 72.5(17) . . ?
H33A C33 H33B 109.5 . . ?
H33A C33 H33C 109.5 . . ?
H33B C33 H33C 109.5 . . ?
C34 C33 H33A 109.5 . . ?
C34 C33 H33B 109.5 . . ?
C34 C33 H33C 109.5 . . ?
O5 C34 C33 122.1(9) . . ?
O5 C34 C35 122.3(8) . . ?
C33 C34 C35 115.6(9) . . ?
C34 C35 H35A 109.5 . . ?
C34 C35 H35B 109.5 . . ?
C34 C35 H35C 109.5 . . ?
H35A C35 H35B 109.5 . . ?
H35A C35 H35C 109.5 . . ?
H35B C35 H35C 109.5 . . ?
H6A C6 H6B 109.5 . . ?
H6A C6 H6C 109.5 . . ?
H6B C6 H6C 109.5 . . ?
C37 C6 H6A 109.5 . . ?
C37 C6 H6B 109.5 . . ?
C37 C6 H6C 109.5 . . ?
C6 C37 C38 123.2(12) . . ?
O36 C37 C6 116.6(11) . . ?
O36 C37 C38 120.1(10) . . ?
C37 C38 H38A 109.5 . . ?
C37 C38 H38B 109.5 . . ?
C37 C38 H38C 109.5 . . ?
H38A C38 H38B 109.5 . . ?
H38A C38 H38C 109.5 . . ?
H38B C38 H38C 109.5 . . ?
H7A O7 H7B 109.5 . . ?
F5'A F1'A P1' 73(3) . . ?
F1'A F5'A P1' 62(3) . . ?

loop_
_geom_bond_atom_site_label_1
_geom_bond_atom_site_label_2
_geom_bond_distance
_geom_bond_site_symmetry_2
_geom_bond_publ_flag
Cu1 N1 2.011(6) . ?
Cu1 N2 2.034(5) . ?
Cu1 N3 2.027(5) . ?
Cu1 N4 2.003(5) . ?
O1 C10 1.203(10) . ?
O2 H2 0.8400 . ?
O2 C10 1.300(10) . ?
O3 C26 1.251(9) . ?
O4 H4 0.8400 . ?
O4 C26 1.277(9) . ?
N1 C1 1.375(9) . ?
N1 C5 1.331(8) . ?
N2 C11 1.346(8) . ?
N2 C15 1.342(8) . ?
N3 C17 1.385(8) . ?
N3 C21 1.331(8) . ?
N4 C27 1.355(8) . ?
N4 C31 1.347(8) . ?
C1 C2 1.432(9) . ?
C1 C0AA 1.396(10) . ?
C2 C3 1.430(10) . ?
C2 C9 1.424(10) . ?
C3 C4 1.361(10) . ?
C3 C10 1.516(9) . ?
C4 H4A 0.9500 . ?
C4 C5 1.421(9) . ?
C5 C11 1.479(9) . ?
C0AA H0AA 0.9500 . ?
C0AA C7 1.387(10) . ?
C7 H7 0.9500 . ?
C7 C8 1.421(11) . ?
C8 H8 0.9500 . ?
C8 C9 1.364(12) . ?
C9 H9 0.9500 . ?
C11 C12 1.404(9) . ?
C12 H12 0.9500 . ?
C12 C13 1.401(11) . ?
C13 H13 0.9500 . ?
C13 C14 1.366(10) . ?
C14 H14 0.9500 . ?
C14 C15 1.399(10) . ?
C15 C16 1.480(9) . ?
C16 H16A 0.9800 . ?
C16 H16B 0.9800 . ?
C16 H16C 0.9800 . ?
C17 C18 1.414(9) . ?
C17 C22 1.401(9) . ?
C18 C19 1.420(9) . ?
C18 C25 1.427(10) . ?
C19 C20 1.353(10) . ?
C19 C26 1.504(8) . ?
C20 H20 0.9500 . ?
C20 C21 1.423(9) . ?
C21 C27 1.489(9) . ?
C22 H22 0.9500 . ?
C22 C23 1.382(10) . ?
C23 H23 0.9500 . ?
C23 C24 1.394(11) . ?
C24 H24 0.9500 . ?
C24 C25 1.363(11) . ?
C25 H25 0.9500 . ?
C27 C28 1.385(9) . ?
C28 H28 0.9500 . ?
C28 C29 1.370(11) . ?
C29 H29 0.9500 . ?
C29 C30 1.391(12) . ?
C30 H30 0.9500 . ?
C30 C31 1.376(11) . ?
C31 C32 1.506(10) . ?
C32 H32A 0.9800 . ?
C32 H32B 0.9800 . ?
C32 H32C 0.9800 . ?
Cu1' N1' 2.026(5) . ?
Cu1' N2' 2.013(6) . ?
Cu1' N3' 2.001(6) . ?
Cu1' N4' 2.001(6) . ?
O1' H1' 0.848(15) . ?
O1' C10' 1.284(9) . ?
O2' C10' 1.231(9) . ?
O3' C26' 1.150(13) . ?
O4' H4' 0.8400 . ?
O4' C26' 1.300(12) . ?
N1' C1' 1.370(8) . ?
N1' C5' 1.349(8) . ?
N2' C11' 1.348(9) . ?
N2' C15' 1.355(9) . ?
N3' C17' 1.393(9) . ?
N3' C21' 1.323(9) . ?
N4' C27' 1.347(9) . ?
N4' C31' 1.330(9) . ?
C1' C2' 1.415(9) . ?
C1' C6' 1.420(9) . ?
C2' C3' 1.428(9) . ?
C2' C9' 1.405(10) . ?
C3' C4' 1.380(10) . ?
C3' C10' 1.482(9) . ?
C4' H4'A 0.9500 . ?
C4' C5' 1.395(9) . ?
C5' C27' 1.484(9) . ?
C6' H6' 0.9500 . ?
C6' C7' 1.369(10) . ?
C7' H7' 0.9500 . ?
C7' C8' 1.400(11) . ?
C8' H8' 0.9500 . ?
C8' C9' 1.372(11) . ?
C9' H9' 0.9500 . ?
C11' C12' 1.390(10) . ?
C11' C21' 1.491(10) . ?
C12' H12' 0.9500 . ?
C12' C13' 1.353(13) . ?
C13' H13' 0.9500 . ?
C13' C14' 1.394(13) . ?
C14' H14' 0.9500 . ?
C14' C15' 1.377(11) . ?
C15' C16' 1.504(11) . ?
C16' H16D 0.9800 . ?
C16' H16E 0.9800 . ?
C16' H16F 0.9800 . ?
C17' C18' 1.435(10) . ?
C17' C22' 1.407(11) . ?
C18' C19' 1.400(12) . ?
C18' C25' 1.407(12) . ?
C19' C20' 1.376(12) . ?
C19' C26' 1.575(11) . ?
C20' H20' 0.9500 . ?
C20' C21' 1.410(10) . ?
C22' H22' 0.9500 . ?
C22' C23' 1.372(11) . ?
C23' H23' 0.9500 . ?
C23' C24' 1.380(13) . ?
C24' H24' 0.9500 . ?
C24' C25' 1.366(13) . ?
C25' H25' 0.9500 . ?
C27' C28' 1.397(10) . ?
C28' H28' 0.9500 . ?
C28' C29' 1.397(12) . ?
C29' H29' 0.9500 . ?
C29' C30' 1.372(14) . ?
C30' H30' 0.9500 . ?
C30' C31' 1.381(12) . ?
C31' C32' 1.501(11) . ?
C32' H32D 0.9800 . ?
C32' H32E 0.9800 . ?
C32' H32F 0.9800 . ?
P1 F1 1.470(13) . ?
P1 F2 1.606(11) . ?
P1 F3 1.747(15) . ?
P1 F4 1.559(11) . ?
P1 F5 1.607(11) . ?
P1 F6 1.545(14) . ?
P1 F5A 1.593(17) . ?
P1 F4A 1.605(16) . ?
P1 F1A 1.773(16) . ?
P1 F2A 1.599(13) . ?
P1 F6A 1.689(16) . ?
P1 F3A 1.42(2) . ?
P1' F1' 1.650(8) . ?
P1' F2' 1.609(7) . ?
P1' F3' 1.540(8) . ?
P1' F4' 1.534(8) . ?
P1' F5' 1.607(8) . ?
P1' F6' 1.603(7) . ?
P1' F6'A 1.64(4) . ?
P1' F1'A 1.37(4) . ?
P1' F4'A 1.69(3) . ?
P1' F5'A 1.48(3) . ?
P1' F3'A 1.92(4) . ?
P1' F2'A 1.57(3) . ?
O5 C34 1.221(12) . ?
C33 H33A 0.9800 . ?
C33 H33B 0.9800 . ?
C33 H33C 0.9800 . ?
C33 C34 1.504(13) . ?
C34 C35 1.507(12) . ?
C35 H35A 0.9800 . ?
C35 H35B 0.9800 . ?
C35 H35C 0.9800 . ?
C6 H6A 0.9800 . ?
C6 H6B 0.9800 . ?
C6 H6C 0.9800 . ?
C6 C37 1.415(17) . ?
O36 C37 1.253(14) . ?
C37 C38 1.450(16) . ?
C38 H38A 0.9800 . ?
C38 H38B 0.9800 . ?
C38 H38C 0.9800 . ?
O7 H7A 0.8696 . ?
O7 H7B 0.8701 . ?
F1'A F5'A 1.09(5) . ?

loop_
_geom_hbond_atom_site_label_D
_geom_hbond_atom_site_label_H
_geom_hbond_atom_site_label_A
_geom_hbond_distance_DH
_geom_hbond_distance_HA
_geom_hbond_distance_DA
_geom_hbond_angle_DHA
_geom_hbond_site_symmetry_A
O2 H2 O7 0.84 1.84 2.638(8) 157.9 1_655
O4 H4 O2' 0.84 1.75 2.592(7) 175.2 2_657
O1' H1' O3 0.848(15) 1.77(2) 2.610(7) 172(10) 2_647
C25' H25' O4' 0.95 2.27 2.871(12) 120.6 .
O7 H7B O5 0.87 2.01 2.784(11) 148.1 .

loop_
_geom_torsion_atom_site_label_1
_geom_torsion_atom_site_label_2
_geom_torsion_atom_site_label_3
_geom_torsion_atom_site_label_4
_geom_torsion
_geom_torsion_site_symmetry_1
_geom_torsion_site_symmetry_2
_geom_torsion_site_symmetry_3
_geom_torsion_site_symmetry_4
_geom_torsion_publ_flag
Cu1 N1 C1 C2 173.5(4) . . . . ?
Cu1 N1 C1 C0AA -6.3(9) . . . . ?
Cu1 N1 C5 C4 -176.2(5) . . . . ?
Cu1 N1 C5 C11 2.9(7) . . . . ?
Cu1 N2 C11 C5 -3.5(7) . . . . ?
Cu1 N2 C11 C12 175.1(5) . . . . ?
Cu1 N2 C15 C14 -173.5(4) . . . . ?
Cu1 N2 C15 C16 4.2(9) . . . . ?
Cu1 N3 C17 C18 168.4(4) . . . . ?
Cu1 N3 C17 C22 -13.8(8) . . . . ?
Cu1 N3 C21 C20 -170.5(5) . . . . ?
Cu1 N3 C21 C27 10.7(7) . . . . ?
Cu1 N4 C27 C21 9.3(7) . . . . ?
Cu1 N4 C27 C28 -167.9(6) . . . . ?
Cu1 N4 C31 C30 166.0(5) . . . . ?
Cu1 N4 C31 C32 -13.8(9) . . . . ?
N1 C1 C2 C3 1.1(9) . . . . ?
N1 C1 C2 C9 -178.9(6) . . . . ?
N1 C1 C0AA C7 179.5(6) . . . . ?
N1 C5 C11 N2 0.4(8) . . . . ?
N1 C5 C11 C12 -178.2(6) . . . . ?
N2 C11 C12 C13 0.2(10) . . . . ?
N3 C17 C18 C19 1.0(9) . . . . ?
N3 C17 C18 C25 -179.7(6) . . . . ?
N3 C17 C22 C23 -178.4(6) . . . . ?
N3 C21 C27 N4 -13.4(8) . . . . ?
N3 C21 C27 C28 163.8(6) . . . . ?
N4 C27 C28 C29 -0.2(11) . . . . ?
C1 N1 C5 C4 -1.9(9) . . . . ?
C1 N1 C5 C11 177.2(5) . . . . ?
C1 C2 C3 C4 -0.3(10) . . . . ?
C1 C2 C3 C10 -179.9(6) . . . . ?
C1 C2 C9 C8 -0.6(11) . . . . ?
C1 C0AA C7 C8 -0.6(11) . . . . ?
C2 C1 C0AA C7 -0.3(10) . . . . ?
C2 C3 C4 C5 -1.6(11) . . . . ?
C2 C3 C10 O1 28.1(11) . . . . ?
C2 C3 C10 O2 -152.9(7) . . . . ?
C3 C2 C9 C8 179.4(7) . . . . ?
C3 C4 C5 N1 2.8(10) . . . . ?
C3 C4 C5 C11 -176.3(6) . . . . ?
C4 C3 C10 O1 -151.5(8) . . . . ?
C4 C3 C10 O2 27.5(10) . . . . ?
C4 C5 C11 N2 179.5(6) . . . . ?
C4 C5 C11 C12 0.9(10) . . . . ?
C5 N1 C1 C2 -0.1(9) . . . . ?
C5 N1 C1 C0AA -179.9(6) . . . . ?
C5 C11 C12 C13 178.8(6) . . . . ?
C0AA C1 C2 C3 -179.1(6) . . . . ?
C0AA C1 C2 C9 0.9(9) . . . . ?
C0AA C7 C8 C9 0.9(12) . . . . ?
C7 C8 C9 C2 -0.3(12) . . . . ?
C9 C2 C3 C4 179.8(7) . . . . ?
C9 C2 C3 C10 0.2(11) . . . . ?
C10 C3 C4 C5 178.0(6) . . . . ?
C11 N2 C15 C14 1.8(9) . . . . ?
C11 N2 C15 C16 179.5(6) . . . . ?
C11 C12 C13 C14 -0.7(10) . . . . ?
C12 C13 C14 C15 1.7(11) . . . . ?
C13 C14 C15 N2 -2.3(10) . . . . ?
C13 C14 C15 C16 -179.9(7) . . . . ?
C15 N2 C11 C5 -179.4(6) . . . . ?
C15 N2 C11 C12 -0.8(9) . . . . ?
C17 N3 C21 C20 0.4(9) . . . . ?
C17 N3 C21 C27 -178.3(5) . . . . ?
C17 C18 C19 C20 0.2(9) . . . . ?
C17 C18 C19 C26 176.8(6) . . . . ?
C17 C18 C25 C24 -2.4(10) . . . . ?
C17 C22 C23 C24 -1.5(11) . . . . ?
C18 C17 C22 C23 -0.5(10) . . . . ?
C18 C19 C20 C21 -1.1(10) . . . . ?
C18 C19 C26 O3 -50.9(9) . . . . ?
C18 C19 C26 O4 130.1(7) . . . . ?
C19 C18 C25 C24 176.8(7) . . . . ?
C19 C20 C21 N3 0.8(10) . . . . ?
C19 C20 C21 C27 179.4(6) . . . . ?
C20 C19 C26 O3 125.8(7) . . . . ?
C20 C19 C26 O4 -53.2(9) . . . . ?
C20 C21 C27 N4 167.8(6) . . . . ?
C20 C21 C27 C28 -14.9(10) . . . . ?
C21 N3 C17 C18 -1.3(9) . . . . ?
C21 N3 C17 C22 176.6(6) . . . . ?
C21 C27 C28 C29 -177.2(7) . . . . ?
C22 C17 C18 C19 -176.8(6) . . . . ?
C22 C17 C18 C25 2.4(9) . . . . ?
C22 C23 C24 C25 1.5(12) . . . . ?
C23 C24 C25 C18 0.4(12) . . . . ?
C25 C18 C19 C20 -179.0(6) . . . . ?
C25 C18 C19 C26 -2.4(10) . . . . ?
C26 C19 C20 C21 -177.8(6) . . . . ?
C27 N4 C31 C30 -2.1(10) . . . . ?
C27 N4 C31 C32 178.1(6) . . . . ?
C27 C28 C29 C30 -0.7(12) . . . . ?
C28 C29 C30 C31 0.2(12) . . . . ?
C29 C30 C31 N4 1.3(11) . . . . ?
C29 C30 C31 C32 -179.0(7) . . . . ?
C31 N4 C27 C21 178.8(5) . . . . ?
C31 N4 C27 C28 1.6(10) . . . . ?
Cu1' N1' C1' C2' -170.8(5) . . . . ?
Cu1' N1' C1' C6' 10.2(8) . . . . ?
Cu1' N1' C5' C4' 170.3(5) . . . . ?
Cu1' N1' C5' C27' -7.3(7) . . . . ?
Cu1' N2' C11' C12' -176.4(5) . . . . ?
Cu1' N2' C11' C21' 1.5(7) . . . . ?
Cu1' N2' C15' C14' 175.0(5) . . . . ?
Cu1' N2' C15' C16' -5.8(9) . . . . ?
Cu1' N3' C17' C18' -173.4(5) . . . . ?
Cu1' N3' C17' C22' 5.2(9) . . . . ?
Cu1' N3' C21' C11' -1.0(7) . . . . ?
Cu1' N3' C21' C20' 177.0(5) . . . . ?
Cu1' N4' C27' C5' -6.4(8) . . . . ?
Cu1' N4' C27' C28' 170.0(6) . . . . ?
Cu1' N4' C31' C30' -168.6(6) . . . . ?
Cu1' N4' C31' C32' 12.7(9) . . . . ?
N1' C1' C2' C3' -0.2(9) . . . . ?
N1' C1' C2' C9' 179.1(6) . . . . ?
N1' C1' C6' C7' 179.5(6) . . . . ?
N1' C5' C27' N4' 9.2(9) . . . . ?
N1' C5' C27' C28' -167.2(7) . . . . ?
N2' C11' C12' C13' 2.6(11) . . . . ?
N2' C11' C21' N3' -0.3(8) . . . . ?
N2' C11' C21' C20' -178.4(6) . . . . ?
N3' C17' C18' C19' -3.4(10) . . . . ?
N3' C17' C18' C25' 179.5(6) . . . . ?
N3' C17' C22' C23' -177.6(7) . . . . ?
N4' C27' C28' C29' -1.0(12) . . . . ?
C1' N1' C5' C4' -3.9(9) . . . . ?
C1' N1' C5' C27' 178.5(6) . . . . ?
C1' C2' C3' C4' -0.6(9) . . . . ?
C1' C2' C3' C10' -176.3(6) . . . . ?
C1' C2' C9' C8' 2.8(10) . . . . ?
C1' C6' C7' C8' 0.1(11) . . . . ?
C2' C1' C6' C7' 0.6(10) . . . . ?
C2' C3' C4' C5' -0.7(10) . . . . ?
C2' C3' C10' O1' -134.7(7) . . . . ?
C2' C3' C10' O2' 46.7(10) . . . . ?
C3' C2' C9' C8' -178.0(7) . . . . ?
C3' C4' C5' N1' 3.1(10) . . . . ?
C3' C4' C5' C27' -179.5(6) . . . . ?
C4' C3' C10' O1' 49.6(9) . . . . ?
C4' C3' C10' O2' -129.0(8) . . . . ?
C4' C5' C27' N4' -168.4(6) . . . . ?
C4' C5' C27' C28' 15.2(11) . . . . ?
C5' N1' C1' C2' 2.4(9) . . . . ?
C5' N1' C1' C6' -176.5(6) . . . . ?
C5' C27' C28' C29' 175.2(8) . . . . ?
C6' C1' C2' C3' 178.7(6) . . . . ?
C6' C1' C2' C9' -2.0(10) . . . . ?
C6' C7' C8' C9' 0.7(12) . . . . ?
C7' C8' C9' C2' -2.1(11) . . . . ?
C9' C2' C3' C4' -179.9(7) . . . . ?
C9' C2' C3' C10' 4.5(10) . . . . ?
C10' C3' C4' C5' 175.0(6) . . . . ?
C11' N2' C15' C14' 0.6(10) . . . . ?
C11' N2' C15' C16' 179.8(6) . . . . ?
C11' C12' C13' C14' -2.9(12) . . . . ?
C12' C11' C21' N3' 177.5(6) . . . . ?
C12' C11' C21' C20' -0.5(10) . . . . ?
C12' C13' C14' C15' 2.2(12) . . . . ?
C13' C14' C15' N2' -1.0(11) . . . . ?
C13' C14' C15' C16' 179.8(8) . . . . ?
C15' N2' C11' C12' -1.4(10) . . . . ?
C15' N2' C11' C21' 176.6(6) . . . . ?
C17' N3' C21' C11' -177.5(6) . . . . ?
C17' N3' C21' C20' 0.5(10) . . . . ?
C17' C18' C19' C20' 1.1(11) . . . . ?
C17' C18' C19' C26' -177.8(7) . . . . ?
C17' C18' C25' C24' -2.2(11) . . . . ?
C17' C22' C23' C24' -1.7(12) . . . . ?
C18' C17' C22' C23' 1.0(11) . . . . ?
C18' C19' C20' C21' 1.9(11) . . . . ?
C18' C19' C26' O3' 152.9(10) . . . . ?
C18' C19' C26' O4' -26.4(12) . . . . ?
C19' C18' C25' C24' -179.1(8) . . . . ?
C19' C20' C21' N3' -2.8(11) . . . . ?
C19' C20' C21' C11' 175.1(6) . . . . ?
C20' C19' C26' O3' -26.1(12) . . . . ?
C20' C19' C26' O4' 154.6(8) . . . . ?
C21' N3' C17' C18' 2.6(9) . . . . ?
C21' N3' C17' C22' -178.7(6) . . . . ?
C21' C11' C12' C13' -175.1(7) . . . . ?
C22' C17' C18' C19' 178.0(7) . . . . ?
C22' C17' C18' C25' 0.9(10) . . . . ?
C22' C23' C24' C25' 0.5(13) . . . . ?
C23' C24' C25' C18' 1.6(13) . . . . ?
C25' C18' C19' C20' 177.9(7) . . . . ?
C25' C18' C19' C26' -1.0(13) . . . . ?
C26' C19' C20' C21' -179.0(6) . . . . ?
C27' N4' C31' C30' 1.6(11) . . . . ?
C27' N4' C31' C32' -177.1(6) . . . . ?
C27' C28' C29' C30' 3.0(14) . . . . ?
C28' C29' C30' C31' -2.7(14) . . . . ?
C29' C30' C31' N4' 0.4(13) . . . . ?
C29' C30' C31' C32' 179.0(8) . . . . ?
C31' N4' C27' C5' -177.7(6) . . . . ?
C31' N4' C27' C28' -1.3(11) . . . . ?
F6'A P1' F1'A F5'A 171(3) . . . . ?
F6'A P1' F5'A F1'A -9(3) . . . . ?
F4'A P1' F1'A F5'A -2(4) . . . . ?
F4'A P1' F5'A F1'A 178(3) . . . . ?
F3'A P1' F1'A F5'A -135(8) . . . . ?
F3'A P1' F5'A F1'A 165(3) . . . . ?
F2'A P1' F1'A F5'A -74(3) . . . . ?
F2'A P1' F5'A F1'A 109(3) . . . . ?

loop_
_twin_individual_id
_twin_individual_mass_fraction_refined
1 0.45(4)
2 0.55(4)
